data_2200671
loop_
_publ_author_name
'Justin Robert, Jebamony'
'Baskar Raj, Savarimuthu'
'Thomas Muthiah, Packianathan'

_publ_section_title
;
 N---H&#x00B7;&#x00B7;&#x00B7;O and O---H&#x00B7;&#x00B7;&#x00B7;O
 hydrogen bonds in crystal engineering: trimethoprim hydrogen glutarate
;
_journal_issue 12
_journal_name_full 'Acta Crystallographica Section E'
_journal_page_first o1206
_journal_page_last o1208
_journal_paper_doi 10.1107/S1600536801018001
_journal_volume 57
_journal_year 2001
_chemical_formula_iupac 'C14 H19 N4 O3 1+, C5 H7 O4 1-'
_chemical_formula_moiety 'C14 H19 N4 O3 1+, C5 H7 O4 1-'
_chemical_formula_sum 'C19 H26 N4 O7'
_chemical_formula_weight 422.44
_chemical_name_common 'trimethoprim glutarate'
_chemical_name_systematic
;
 2,4-diamino-5-(3,4,5-trimethoxybenzyl)pyrimidin-1-ium glutarate
;
_space_group_IT_number 2
_symmetry_cell_setting triclinic
_symmetry_space_group_name_Hall '-P 1'
_symmetry_space_group_name_H-M 'P -1'
_cell_angle_alpha 84.430(3)
_cell_angle_beta 94.900(3)
_cell_angle_gamma 104.590(3)
_cell_formula_units_Z 2
_cell_length_a 12.017(2)
_cell_length_b 10.090(3)
_cell_length_c 8.804(4)
_cell_measurement_reflns_used 40
_cell_measurement_temperature 293(2)
_cell_measurement_theta_max 70.9
_cell_measurement_theta_min 3.8
_cell_volume 1026.1(6)
_computing_cell_refinement MolEN
_computing_data_collection 'MolEN (Fair, 1990)'
_computing_data_reduction MolEN
_computing_molecular_graphics 'ORTEPII (Johnson, 1997) and PLATON (Spek, 1997)'
_computing_publication_material PLATON
_computing_structure_refinement 'SHELXL97 (Sheldrick, 1997)'
_computing_structure_solution 'SHELXS86 (Sheldrick, 1985)'
_diffrn_ambient_temperature 290
_diffrn_measurement_device_type 'Enraf-Nonius CAD-4'
_diffrn_measurement_method \w--2\q
_diffrn_radiation_monochromator graphite
_diffrn_radiation_source 'fine-focus sealed tube'
_diffrn_radiation_type 'Cu K\a'
_diffrn_radiation_wavelength 1.5418
_diffrn_reflns_av_R_equivalents .0000
_diffrn_reflns_av_sigmaI/netI .0160
_diffrn_reflns_limit_h_max 14
_diffrn_reflns_limit_h_min -14
_diffrn_reflns_limit_k_max 12
_diffrn_reflns_limit_k_min -12
_diffrn_reflns_limit_l_max 10
_diffrn_reflns_limit_l_min 0
_diffrn_reflns_number 3203
_diffrn_reflns_reduction_process
;
 ?
;
_diffrn_reflns_theta_max 70.90
_diffrn_reflns_theta_min 3.81
_diffrn_standards_decay_% negligible
_diffrn_standards_interval_time 100
_diffrn_standards_number 1
_exptl_absorpt_coefficient_mu .886
_exptl_absorpt_correction_type none
_exptl_crystal_colour 'pale yellow'
_exptl_crystal_density_diffrn 1.367
_exptl_crystal_density_meas ?
_exptl_crystal_description 'thin plate'
_exptl_crystal_F_000 448
_exptl_crystal_size_max .25
_exptl_crystal_size_mid .22
_exptl_crystal_size_min .19
_refine_diff_density_max .212
_refine_diff_density_min -.227
_refine_ls_abs_structure_details 'Flack (1983)'
_refine_ls_extinction_method none
_refine_ls_goodness_of_fit_ref 1.113
_refine_ls_hydrogen_treatment noref
_refine_ls_matrix_type full
_refine_ls_number_parameters 363
_refine_ls_number_reflns 3203
_refine_ls_restrained_S_all 1.113
_refine_ls_restrained_S_obs 1.095
_refine_ls_R_factor_all .048
_refine_ls_R_factor_gt .048
_refine_ls_shift/esd_mean .000
_refine_ls_shift/su_max <0.001
_refine_ls_structure_factor_coef Fsqd
_refine_ls_weighting_details 'calc w = 1/[\s^2^(Fo^2^)+(0.0866P)^2^+0.1793P] where P = (Fo^2^+2Fc^2^)/3'
_refine_ls_weighting_scheme calc
_refine_ls_wR_factor_all .1402
_refine_ls_wR_factor_ref .1401
_reflns_number_gt 3201
_reflns_number_total 3203
_reflns_threshold_expression I>2\s(I)
_cod_data_source_file cv6070.cif
_cod_data_source_block I
_cod_depositor_comments
;
The following automatic conversions were performed:
'_symmetry_cell_setting' value 'Triclinic' changed to 'triclinic'
according to '/home/saulius/struct/CIF-dictionaries/cif_core.dic'
dictionary named 'cif_core.dic' version 2.4.1 from 2010-06-29.

Automatic conversion script
Id: cif_fix_enum 1527 2010-12-29 10:47:43Z saulius 

The following automatic conversions were performed:

'_symmetry_cell_setting' value 'Triclinic' changed to 'triclinic'
according to /home/saulius/struct/CIF-dictionaries/cif_core.dic
dictionary named 'cif_core.dic' version 2.4.1 from
2010-06-29.

'_refine_ls_weighting_scheme' value 'calc ' changed to
'calc' according to
/home/saulius/struct/CIF-dictionaries/cif_core.dic dictionary named
'cif_core.dic' version 2.4.1 from 2010-06-29.

Automatic conversion script
Id: cif_fix_values 1715 2011-07-08 13:25:40Z adriana 

The following automatic conversions were performed:

'_exptl_crystal_density_meas' value 'Not Measured' was changed to '?'
- the value is perceived as not measured.

Automatic conversion script
Id: cif_fix_values 3008 2015-01-20 13:52:24Z robertas 
;
_cod_database_code 2200671

loop_
_symmetry_equiv_pos_as_xyz
x,y,z
-x,-y,-z

loop_
_atom_site_aniso_label
_atom_site_aniso_U_11
_atom_site_aniso_U_22
_atom_site_aniso_U_33
_atom_site_aniso_U_12
_atom_site_aniso_U_13
_atom_site_aniso_U_23
O1 .0623(9) .0730(9) .0425(7) .0242(7) -.0178(6) -.0137(6)
O2 .0463(8) .0617(8) .0632(9) .0194(6) -.0184(6) -.0057(7)
O3 .0579(8) .0791(10) .0521(8) .0335(7) -.0016(7) -.0095(7)
N1 .0559(10) .0568(9) .0362(8) .0191(8) -.0087(7) -.0075(7)
N2 .0778(12) .0601(10) .0335(8) .0206(9) -.0137(8) -.0041(7)
N3 .0618(10) .0559(9) .0368(8) .0224(8) -.0123(7) -.0060(7)
N4 .0913(14) .0665(11) .0453(9) .0185(10) -.0269(9) -.0106(8)
C2 .0529(10) .0565(11) .0346(9) .0259(9) -.0067(7) -.0062(8)
C4 .0531(10) .0624(11) .0363(9) .0256(9) -.0111(8) -.0091(8)
C5 .0447(10) .0671(12) .0344(9) .0264(9) -.0048(7) -.0015(8)
C6 .0487(10) .0601(11) .0380(9) .0215(9) -.0031(8) .0009(8)
C7 .0475(11) .0916(16) .0351(10) .0294(10) -.0042(8) .0037(9)
C8 .0441(9) .0540(10) .0318(8) .0150(8) -.0049(7) .0054(7)
C9 .0473(10) .0534(10) .0363(9) .0182(8) -.0022(7) .0003(7)
C10 .0480(10) .0441(9) .0370(9) .0099(8) -.0096(7) -.0002(7)
C11 .0411(9) .0447(9) .0460(10) .0120(8) -.0097(8) .0014(8)
C12 .0455(10) .0442(9) .0441(10) .0145(8) .0001(8) .0013(7)
C13 .0473(10) .0536(10) .0337(9) .0154(8) -.0054(7) -.0002(7)
C14 .0773(15) .0705(14) .0450(11) .0219(12) -.0100(10) -.0156(10)
C15 .0932(19) .0690(16) .105(2) .0394(14) -.0495(17) -.0099(14)
C16 .0840(17) .0896(17) .0559(13) .0452(14) .0034(12) -.0126(12)
O4 .0981(13) .0656(10) .0387(7) -.0026(9) -.0159(8) -.0004(7)
O5 .0904(12) .0756(10) .0283(7) .0067(8) -.0054(7) -.0004(6)
O6 .0981(13) .1065(14) .0543(9) .0601(12) -.0022(9) -.0001(9)
O7 .1041(13) .0958(13) .0474(9) .0590(11) .0186(9) .0171(8)
C17 .0562(11) .0426(9) .0386(9) .0085(8) -.0055(8) -.0076(7)
C18 .0796(15) .0553(12) .0394(10) .0083(10) .0014(10) -.0017(8)
C19 .0742(14) .0598(12) .0357(10) .0023(10) -.0059(9) -.0030(8)
C20 .0698(14) .0612(12) .0377(10) .0083(10) -.0001(9) -.0026(9)
C21 .0522(11) .0654(12) .0319(9) .0075(9) .0003(8) -.0012(8)

loop_
_atom_site_label
_atom_site_fract_x
_atom_site_fract_y
_atom_site_fract_z
_atom_site_U_iso_or_equiv
_atom_site_thermal_displace_type
_atom_site_calc_flag
_atom_site_refinement_flags
_atom_site_occupancy
_atom_site_type_symbol
O1 .45141(13) .87527(15) .73650(15) .0585(5) Uani . . 1.000 O
O2 .59069(12) .78210(15) .57704(17) .0572(5) Uani . . 1.000 O
O3 .52998(13) .71564(16) .29046(16) .0600(5) Uani . . 1.000 O
N1 .05252(14) .82591(17) -.10391(17) .0491(5) Uani . . 1.000 N
N2 .06864(17) .98838(19) -.31074(18) .0575(6) Uani . . 1.000 N
N3 .15813(15) 1.05315(17) -.07878(18) .0508(5) Uani . . 1.000 N
N4 .24980(19) 1.1136(2) .1481(2) .0693(7) Uani . . 1.000 N
C2 .09384(17) .9571(2) -.1627(2) .0461(6) Uani . . 1.000 C
C4 .18378(17) 1.0157(2) .0689(2) .0490(6) Uani . . 1.000 C
C5 .14042(16) .8791(2) .1401(2) .0471(6) Uani . . 1.000 C
C6 .07496(17) .7889(2) .0470(2) .0481(6) Uani . . 1.000 C
C7 .15670(17) .8417(3) .3090(2) .0568(7) Uani . . 1.000 C
C8 .27701(15) .83263(19) .37225(19) .0438(5) Uani . . 1.000 C
C9 .30932(16) .86674(19) .5205(2) .0452(6) Uani . . 1.000 C
C10 .41372(16) .84784(18) .5896(2) .0442(5) Uani . . 1.000 C
C11 .48561(15) .79685(18) .5096(2) .0447(5) Uani . . 1.000 C
C12 .45284(16) .76436(19) .3595(2) .0445(6) Uani . . 1.000 C
C13 .34798(16) .78229(19) .2912(2) .0450(6) Uani . . 1.000 C
C14 .3789(2) .9274(3) .8200(2) .0637(8) Uani . . 1.000 C
C15 .5871(3) .6471(3) .6435(4) .0887(11) Uani . . 1.000 C
C16 .5029(2) .6836(3) .1364(3) .0718(9) Uani . . 1.000 C
O4 .07782(16) .22219(17) .46913(16) .0730(6) Uani . . 1.000 O
O5 .08143(15) .37575(17) .27020(15) .0680(6) Uani . . 1.000 O
O6 .27767(17) .4052(2) 1.00442(19) .0808(7) Uani . . 1.000 O
O7 .14593(17) .5178(2) 1.01426(18) .0769(7) Uani . . 1.000 O
C17 .21973(17) .47756(18) .9423(2) .0467(6) Uani . . 1.000 C
C18 .2212(2) .5289(2) .7757(2) .0599(7) Uani . . 1.000 C
C19 .1775(2) .4110(2) .6763(2) .0597(7) Uani . . 1.000 C
C20 .1615(2) .4566(2) .5084(2) .0579(7) Uani . . 1.000 C
C21 .10397(17) .3416(2) .4102(2) .0514(6) Uani . . 1.000 C
H1 .01188 .76561 -.16215 .0589 Uiso . . 1.000 H
H2A .09426 1.07055 -.35075 .0690 Uiso . . 1.000 H
H2B .02682 .92626 -.36587 .0690 Uiso . . 1.000 H
H4A .27354 1.19502 .10514 .0831 Uiso . . 1.000 H
H4B .26913 1.09607 .24285 .0831 Uiso . . 1.000 H
H6 .04414 .69920 .08567 .0578 Uiso . . 1.000 H
H7A .10386 .75354 .33305 .0682 Uiso . . 1.000 H
H7B .13408 .90891 .36339 .0682 Uiso . . 1.000 H
H9 .26158 .90228 .57429 .0542 Uiso . . 1.000 H
H13 .32619 .76023 .19099 .0540 Uiso . . 1.000 H
H14A .36428 1.00926 .76587 .0955 Uiso . . 1.000 H
H14B .41563 .94859 .91885 .0955 Uiso . . 1.000 H
H14C .30728 .85986 .83196 .0955 Uiso . . 1.000 H
H15A .53305 .62400 .72187 .1328 Uiso . . 1.000 H
H15B .66225 .64316 .68745 .1328 Uiso . . 1.000 H
H15C .56371 .58310 .56618 .1328 Uiso . . 1.000 H
H16A .43188 .61417 .12954 .1077 Uiso . . 1.000 H
H16B .56356 .65035 .10126 .1077 Uiso . . 1.000 H
H16C .49499 .76465 .07415 .1077 Uiso . . 1.000 H
H7 .13895 .47592 1.09892 .1155 Uiso . . 1.000 H
H18A .17318 .59359 .75535 .0719 Uiso . . 1.000 H
H18B .29921 .57640 .75171 .0719 Uiso . . 1.000 H
H19A .10431 .35621 .71116 .0717 Uiso . . 1.000 H
H19B .23141 .35296 .68798 .0717 Uiso . . 1.000 H
H20A .11585 .52405 .49846 .0695 Uiso . . 1.000 H
H20B .23641 .50118 .47063 .0695 Uiso . . 1.000 H

loop_
_atom_type_symbol
_atom_type_description
_atom_type_scat_dispersion_real
_atom_type_scat_dispersion_imag
_atom_type_scat_source
O O .0492 .0322 'International Tables Vol C Tables 4.2.6.8 and 6.1.1.4'
N N .0311 .0180 'International Tables Vol C Tables 4.2.6.8 and 6.1.1.4'
H H .0000 .0000 'International Tables Vol C Tables 4.2.6.8 and 6.1.1.4'
C C .0181 .0091 'International Tables Vol C Tables 4.2.6.8 and 6.1.1.4'

loop_
_geom_angle_atom_site_label_1
_geom_angle_atom_site_label_2
_geom_angle_atom_site_label_3
_geom_angle
_geom_angle_publ_flag
C10 O1 C14 116.40(16) yes
C11 O2 C15 113.33(19) yes
C12 O3 C16 117.51(17) yes
C17 O7 H7 109.42 no
C2 N1 C6 120.61(16) yes
C2 N3 C4 117.39(17) yes
C2 N1 H1 119.68 no
C6 N1 H1 119.71 no
C2 N2 H2A 120.02 no
H2A N2 H2B 120.00 no
C2 N2 H2B 119.97 no
H4A N4 H4B 119.99 no
C4 N4 H4B 119.98 no
C4 N4 H4A 120.03 no
N2 C2 N3 119.60(18) yes
N1 C2 N3 122.10(16) yes
N1 C2 N2 118.30(17) yes
N3 C4 C5 123.49(17) yes
N3 C4 N4 115.62(18) yes
N4 C4 C5 120.87(17) yes
C4 C5 C6 114.99(16) no
C6 C5 C7 121.26(19) no
C4 C5 C7 123.50(18) no
N1 C6 C5 121.36(18) yes
C5 C7 C8 117.48(17) no
C7 C8 C13 122.08(16) no
C9 C8 C13 120.37(17) no
C7 C8 C9 117.35(17) no
C8 C9 C10 119.93(17) no
O1 C10 C11 115.66(17) yes
C9 C10 C11 120.26(16) no
O1 C10 C9 124.08(17) yes
C10 C11 C12 119.34(17) no
O2 C11 C10 120.07(16) yes
O2 C11 C12 120.57(17) yes
O3 C12 C11 114.75(17) yes
O3 C12 C13 125.00(16) yes
C11 C12 C13 120.26(17) no
C8 C13 C12 119.83(16) no
C5 C6 H6 119.36 no
N1 C6 H6 119.28 no
C5 C7 H7A 107.96 no
C5 C7 H7B 107.95 no
C8 C7 H7B 107.92 no
H7A C7 H7B 107.19 no
C8 C7 H7A 107.91 no
C10 C9 H9 120.02 no
C8 C9 H9 120.05 no
C12 C13 H13 120.08 no
C8 C13 H13 120.09 no
O1 C14 H14A 109.48 no
O1 C14 H14B 109.53 no
H14A C14 H14B 109.47 no
H14A C14 H14C 109.40 no
O1 C14 H14C 109.48 no
H14B C14 H14C 109.47 no
O2 C15 H15B 109.43 no
O2 C15 H15C 109.49 no
O2 C15 H15A 109.46 no
H15A C15 H15C 109.53 no
H15B C15 H15C 109.48 no
H15A C15 H15B 109.45 no
O3 C16 H16B 109.43 no
O3 C16 H16C 109.44 no
H16A C16 H16B 109.51 no
H16A C16 H16C 109.51 no
H16B C16 H16C 109.49 no
O3 C16 H16A 109.45 no
O6 C17 O7 121.99(18) yes
O6 C17 C18 125.14(19) yes
O7 C17 C18 112.85(18) yes
C17 C18 C19 110.45(15) no
C18 C19 C20 113.27(16) no
C19 C20 C21 114.01(16) no
O4 C21 C20 119.42(16) yes
O5 C21 C20 116.42(17) yes
O4 C21 O5 124.11(18) yes
C17 C18 H18A 109.55 no
C17 C18 H18B 109.54 no
C19 C18 H18A 109.58 no
C19 C18 H18B 109.57 no
H18A C18 H18B 108.12 no
C18 C19 H19A 108.93 no
C18 C19 H19B 108.94 no
C20 C19 H19A 108.91 no
C20 C19 H19B 108.94 no
H19A C19 H19B 107.70 no
C19 C20 H20A 108.74 no
C19 C20 H20B 108.71 no
C21 C20 H20A 108.79 no
C21 C20 H20B 108.75 no
H20A C20 H20B 107.66 no

loop_
_geom_bond_atom_site_label_1
_geom_bond_atom_site_label_2
_geom_bond_site_symmetry_1
_geom_bond_site_symmetry_2
_geom_bond_distance
_geom_bond_publ_flag
O1 C10 . . 1.364(2) yes
O1 C14 . . 1.411(3) yes
O2 C11 . . 1.385(2) yes
O2 C15 . . 1.421(3) yes
O3 C12 . . 1.362(3) yes
O3 C16 . . 1.417(3) yes
O4 C21 . . 1.239(3) yes
O5 C21 . . 1.272(2) yes
O6 C17 . . 1.196(3) yes
O7 C17 . . 1.296(3) yes
O7 H7 . . .8203 no
N1 C6 . . 1.368(2) yes
N1 C2 . . 1.359(3) yes
N2 C2 . . 1.338(2) yes
N3 C2 . . 1.321(3) yes
N3 C4 . . 1.350(2) yes
N4 C4 . . 1.317(3) yes
N1 H1 . . .8600 no
N2 H2B . . .8601 no
N2 H2A . . .8599 no
N4 H4B . . .8603 no
N4 H4A . . .8599 no
C4 C5 . . 1.446(3) no
C5 C7 . . 1.507(3) no
C5 C6 . . 1.339(3) no
C7 C8 . . 1.526(3) no
C8 C9 . . 1.381(3) no
C8 C13 . . 1.374(3) no
C9 C10 . . 1.396(3) no
C10 C11 . . 1.380(3) no
C11 C12 . . 1.392(3) no
C12 C13 . . 1.395(3) no
C6 H6 . . .9301 no
C7 H7B . . .9702 no
C7 H7A . . .9701 no
C9 H9 . . .9301 no
C13 H13 . . .9305 no
C14 H14B . . .9596 no
C14 H14A . . .9605 no
C14 H14C . . .9604 no
C15 H15B . . .9603 no
C15 H15C . . .9595 no
C15 H15A . . .9599 no
C16 H16B . . .9600 no
C16 H16A . . .9597 no
C16 H16C . . .9599 no
C17 C18 . . 1.507(3) no
C18 C19 . . 1.505(3) no
C19 C20 . . 1.516(3) no
C20 C21 . . 1.503(3) no
C18 H18A . . .9698 no
C18 H18B . . .9700 no
C19 H19A . . .9704 no
C19 H19B . . .9702 no
C20 H20A . . .9696 no
C20 H20B . . .9702 no

loop_
_geom_contact_atom_site_label_1
_geom_contact_atom_site_label_2
_geom_contact_distance
_geom_contact_site_symmetry_2
_geom_contact_publ_flag
O1 O2 2.666(2) . no
O1 C15 3.334(4) . no
O2 O1 2.666(2) . no
O2 O3 2.667(2) . no
O2 N4 3.053(3) 2_676 no
O3 O2 2.667(2) . no
O3 C15 3.173(4) . no
O4 N2 2.890(3) 1_546 no
O4 N2 2.798(3) 2_565 no
O5 N1 2.720(3) 2_565 no
O5 C17 3.396(3) 1_554 no
O5 O7 2.616(3) 1_554 no
O6 C16 3.355(4) 2_666 no
O6 N4 3.037(3) 1_546 no
O7 O5 2.616(3) 1_556 no
O7 C6 3.109(3) 1_556 no
O2 H4B 2.3962 2_676 no
O3 H15C 2.7056 . no
O3 H14A 2.7620 2_676 no
O4 H19B 2.7421 . no
O4 H19A 2.5879 . no
O4 H2B 1.9420 2_565 no
O4 H1 2.8259 2_565 no
O4 H2A 2.1266 1_546 no
O5 H7 1.8175 1_554 no
O5 H1 1.8633 2_565 no
O6 H16A 2.6883 1_556 no
O6 H15B 2.7757 2_667 no
O6 H19B 2.8673 . no
O6 H4A 2.2081 1_546 no
O6 H16B 2.4007 2_666 no
O7 H6 2.8803 2_566 no
O7 H6 2.5931 1_556 no
N1 O5 2.720(3) 2_565 no
N2 O4 2.798(3) 2_565 no
N2 O4 2.890(3) 1_564 no
N3 C14 3.430(3) 1_554 no
N4 O6 3.037(3) 1_564 no
N4 C8 3.363(3) . no
N4 O2 3.053(3) 2_676 no
N4 C15 3.301(4) 2_676 no
N2 H7B 2.8652 2_575 no
N4 H7B 2.8347 . no
N4 H15B 2.8911 2_676 no
C2 C14 3.530(4) 1_554 no
C2 C4 3.587(3) 2_575 no
C4 C2 3.587(3) 2_575 no
C6 O7 3.109(3) 1_554 no
C8 N4 3.363(3) . no
C10 C11 3.531(3) 2_676 no
C10 C10 3.554(3) 2_676 no
C11 C10 3.531(3) 2_676 no
C12 C14 3.561(4) 2_676 no
C14 C12 3.561(4) 2_676 no
C14 C2 3.530(4) 1_556 no
C14 N3 3.430(3) 1_556 no
C15 O3 3.173(4) . no
C15 O1 3.334(4) . no
C15 N4 3.301(4) 2_676 no
C16 O6 3.355(4) 2_666 no
C17 O5 3.396(3) 1_556 no
C2 H14C 2.9734 1_554 no
C5 H13 2.7743 . no
C7 H4B 2.6171 . no
C8 H4B 2.8094 . no
C9 H14A 2.6555 . no
C9 H14C 2.7383 . no
C10 H18B 3.0182 . no
C10 H15A 3.0577 . no
C12 H15C 2.9323 . no
C12 H14A 2.9430 2_676 no
C13 H16C 2.7578 . no
C13 H16A 2.7377 . no
C14 H16C 3.0914 1_556 no
C14 H9 2.4773 . no
C15 H4A 2.9911 2_676 no
C15 H4B 2.9418 2_676 no
C16 H13 2.5322 . no
C17 H16A 3.0116 1_556 no
C21 H15B 2.9706 2_666 no
C21 H7 2.9517 1_554 no
C21 H1 2.6567 2_565 no
C21 H2B 2.8084 2_565 no
H1 O4 2.8259 2_565 no
H1 O5 1.8633 2_565 no
H1 C21 2.6567 2_565 no
H1 H2B 2.2849 . no
H2A O4 2.1266 1_564 no
H2B H1 2.2849 . no
H2B O4 1.9420 2_565 no
H2B C21 2.8084 2_565 no
H4A H15B 2.5098 2_676 no
H4A C15 2.9911 2_676 no
H4A O6 2.2081 1_564 no
H4B C7 2.6171 . no
H4B C8 2.8094 . no
H4B H7B 2.3848 . no
H4B O2 2.3962 2_676 no
H4B C15 2.9418 2_676 no
H6 H7A 2.3077 . no
H6 O7 2.8803 2_566 no
H6 O7 2.5931 1_554 no
H6 H19A 2.5579 2_566 no
H7 C21 2.9517 1_556 no
H7 O5 1.8175 1_556 no
H7A H19A 2.4814 2_566 no
H7A H6 2.3077 . no
H7B N2 2.8652 2_575 no
H7B N4 2.8347 . no
H7B H4B 2.3848 . no
H7B H9 2.3111 . no
H9 H14A 2.2045 . no
H9 C14 2.4773 . no
H9 H7B 2.3111 . no
H9 H14C 2.3126 . no
H13 C5 2.7743 . no
H13 C16 2.5322 . no
H13 H16A 2.3006 . no
H13 H16C 2.3403 . no
H14A C9 2.6555 . no
H14A H9 2.2045 . no
H14A O3 2.7620 2_676 no
H14A C12 2.9430 2_676 no
H14B H16C 2.5298 1_556 no
H14B H14B 2.4419 2_677 no
H14C C2 2.9734 1_556 no
H14C C9 2.7383 . no
H14C H9 2.3126 . no
H15A C10 3.0577 . no
H15B O6 2.7757 2_667 no
H15B N4 2.8911 2_676 no
H15B C21 2.9706 2_666 no
H15B H4A 2.5098 2_676 no
H15C O3 2.7056 . no
H15C C12 2.9323 . no
H15C H15C 2.3012 2_666 no
H16A O6 2.6883 1_554 no
H16A C13 2.7377 . no
H16A C17 3.0116 1_554 no
H16A H13 2.3006 . no
H16B O6 2.4007 2_666 no
H16C C13 2.7578 . no
H16C C14 3.0914 1_554 no
H16C H13 2.3403 . no
H16C H14B 2.5298 1_554 no
H18A H20A 2.4250 . no
H18B C10 3.0182 . no
H19A O4 2.5879 . no
H19A H6 2.5579 2_566 no
H19A H7A 2.4814 2_566 no
H19B O4 2.7421 . no
H19B O6 2.8673 . no
H20A H18A 2.4250 . no

loop_
_geom_hbond_atom_site_label_D
_geom_hbond_atom_site_label_H
_geom_hbond_atom_site_label_A
_geom_hbond_site_symmetry_A
_geom_hbond_distance_DH
_geom_hbond_distance_HA
_geom_hbond_distance_DA
_geom_hbond_angle_DHA
_geom_hbond_publ_flag
N1 H1 O5 2_565 .8600 1.8633 2.720(3) 174.16 yes
N2 H2A O4 1_564 .8599 2.1266 2.890(3) 147.64 yes
N2 H2B O4 2_565 .8601 1.9420 2.798(3) 173.23 yes
N4 H4A O6 1_564 .8599 2.2081 3.037(3) 161.81 yes
N4 H4B O2 2_676 .8603 2.3962 3.053(3) 133.56 yes
O7 H7 O5 1_556 .8203 1.8175 2.616(3) 164.12 yes
C6 H6 O7 1_554 .9301 2.5931 3.109(3) 115.46 yes
C16 H16B O6 2_666 .9600 2.4007 3.355(4) 172.79 yes

loop_
_geom_torsion_atom_site_label_1
_geom_torsion_atom_site_label_2
_geom_torsion_atom_site_label_3
_geom_torsion_atom_site_label_4
_geom_torsion
_geom_torsion_publ_flag
C14 O1 C10 C9 -.8(3) no
C14 O1 C10 C11 -179.96(18) no
C15 O2 C11 C10 96.3(2) no
C15 O2 C11 C12 -85.6(2) no
C16 O3 C12 C11 -178.61(19) no
C16 O3 C12 C13 1.5(3) no
C6 N1 C2 N2 -179.43(19) no
C6 N1 C2 N3 1.0(3) no
C2 N1 C6 C5 -1.8(3) no
C4 N3 C2 N1 1.3(3) no
C2 N3 C4 C5 -2.9(3) no
C4 N3 C2 N2 -178.3(2) no
C2 N3 C4 N4 178.8(2) no
N3 C4 C5 C7 -172.1(2) no
N4 C4 C5 C6 -179.6(2) no
N4 C4 C5 C7 6.1(3) no
N3 C4 C5 C6 2.2(3) no
C7 C5 C6 N1 174.68(19) no
C4 C5 C7 C8 -72.8(3) no
C6 C5 C7 C8 113.2(2) no
C4 C5 C6 N1 .2(3) no
C5 C7 C8 C13 -36.7(3) no
C5 C7 C8 C9 148.4(2) no
C7 C8 C13 C12 -174.13(19) no
C7 C8 C9 C10 173.84(19) no
C9 C8 C13 C12 .6(3) no
C13 C8 C9 C10 -1.1(3) no
C8 C9 C10 C11 .9(3) no
C8 C9 C10 O1 -178.28(17) no
C9 C10 C11 O2 178.08(16) no
O1 C10 C11 C12 179.14(16) no
O1 C10 C11 O2 -2.7(2) no
C9 C10 C11 C12 -.1(3) no
O2 C11 C12 O3 1.5(3) no
C10 C11 C12 C13 -.5(3) no
O2 C11 C12 C13 -178.61(17) no
C10 C11 C12 O3 179.63(16) no
O3 C12 C13 C8 -179.88(18) no
C11 C12 C13 C8 .2(3) no
O7 C17 C18 C19 -113.2(2) no
O6 C17 C18 C19 65.4(3) no
C17 C18 C19 C20 172.29(19) no
C18 C19 C20 C21 -172.7(2) no
C19 C20 C21 O5 175.3(2) no
C19 C20 C21 O4 -2.1(3) no

loop_
_cod_related_entry_id
_cod_related_entry_database
_cod_related_entry_code
1 ChemSpider 21132618
